data_7119503
loop_
_publ_author_name
'Kumar, Nivesh'
'Das, Mrinal Kanti'
'Ghosh, Santanu'
'Bisai, Alakesh'

_publ_section_title
;
 Development of catalytic deacylative alkylations (DaA) of
 3-acyl-2-oxindoles: total synthesis of meso-chimonanthine and related
 alkaloids.
;
_journal_issue 13
_journal_name_full 'Chemical communications (Cambridge, England)'
_journal_page_first 2170
_journal_page_last 2173
_journal_paper_doi 10.1039/c6cc10228j
_journal_volume 53
_journal_year 2017
_chemical_formula_sum 'C24 H30 N4 O0'
_chemical_formula_weight 374.52
_chemical_name_systematic
;
 ?
;
_space_group_crystal_system monoclinic
_space_group_IT_number 14
_space_group_name_Hall '-P 2yn'
_space_group_name_H-M_alt 'P 1 21/n 1'
_symmetry_space_group_name_Hall '-P 2yn'
_symmetry_space_group_name_H-M 'P 1 21/n 1'
_atom_sites_solution_hydrogens geom
_audit_creation_method SHELXL-2014
_audit_update_record
;
2016-10-04 deposited with the CCDC.
2017-01-19 downloaded from the CCDC.
;
_cell_angle_alpha 90
_cell_angle_beta 90.682(3)
_cell_angle_gamma 90
_cell_formula_units_Z 4
_cell_length_a 9.0000(4)
_cell_length_b 14.0771(7)
_cell_length_c 15.5933(8)
_cell_measurement_reflns_used 2789
_cell_measurement_temperature 296(2)
_cell_measurement_theta_max 22.18
_cell_measurement_theta_min 2.61
_cell_volume 1975.44(17)
_computing_structure_refinement 'SHELXL-2014 (Sheldrick, 2014)'
_diffrn_ambient_temperature 296(2)
_diffrn_measured_fraction_theta_full 1.000
_diffrn_measured_fraction_theta_max 0.997
_diffrn_measurement_device_type 'Bruker APEX-II CCD'
_diffrn_radiation_type MoK\a
_diffrn_radiation_wavelength 0.71073
_diffrn_reflns_av_unetI/netI 0.0578
_diffrn_reflns_Laue_measured_fraction_full 1.000
_diffrn_reflns_Laue_measured_fraction_max 0.997
_diffrn_reflns_point_group_measured_fraction_full 1.000
_diffrn_reflns_point_group_measured_fraction_max 0.997
_diffrn_reflns_theta_full 25.242
_diffrn_reflns_theta_max 27.786
_diffrn_reflns_theta_min 1.949
_exptl_absorpt_coefficient_mu 0.076
_exptl_crystal_density_diffrn 1.259
_exptl_crystal_description road
_exptl_crystal_F_000 808
_refine_diff_density_max 0.462
_refine_diff_density_min -0.455
_refine_diff_density_rms 0.059
_refine_ls_extinction_coef 0.0077(18)
_refine_ls_extinction_expression Fc^*^=kFc[1+0.001xFc^2^\l^3^/sin(2\q)]^-1/4^
_refine_ls_extinction_method SHELXL
_refine_ls_goodness_of_fit_ref 1.090
_refine_ls_hydrogen_treatment constr
_refine_ls_matrix_type full
_refine_ls_number_parameters 254
_refine_ls_number_reflns 4656
_refine_ls_number_restraints 0
_refine_ls_restrained_S_all 1.090
_refine_ls_R_factor_all 0.0999
_refine_ls_R_factor_gt 0.0595
_refine_ls_shift/su_max 0.000
_refine_ls_shift/su_mean 0.000
_refine_ls_structure_factor_coef Fsqd
_refine_ls_weighting_details 'w=1/[\s^2^(Fo^2^)+(0.0896P)^2^+0.2762P] where P=(Fo^2^+2Fc^2^)/3'
_refine_ls_weighting_scheme calc
_refine_ls_wR_factor_gt 0.1563
_refine_ls_wR_factor_ref 0.1832
_reflns_Friedel_coverage 0.000
_reflns_number_gt 2879
_reflns_number_total 4656
_reflns_threshold_expression 'I > 2\s(I)'
_cod_data_source_file c6cc10228j2.cif
_cod_data_source_block shelx
_cod_depositor_comments 'Adding full bibliography for 7119503.cif.'
_cod_database_code 7119503
_shelx_space_group_comment
;
The symmetry employed for this shelxl refinement is uniquely defined
by the following loop, which should always be used as a source of
symmetry information in preference to the above space-group names.
They are only intended as comments.
;
_shelxl_version_number 2014-1

loop_
_space_group_symop_operation_xyz
'x, y, z'
'-x+1/2, y+1/2, -z+1/2'
'-x, -y, -z'
'x-1/2, -y-1/2, z-1/2'

loop_
_atom_site_label
_atom_site_type_symbol
_atom_site_fract_x
_atom_site_fract_y
_atom_site_fract_z
_atom_site_U_iso_or_equiv
_atom_site_adp_type
_atom_site_occupancy
_atom_site_site_symmetry_order
_atom_site_calc_flag
_atom_site_refinement_flags_posn
_atom_site_refinement_flags_adp
C54 C 0.3725(3) 0.46399(15) 0.08606(14) 0.0332(6) Uani 1 1 d . .
H54 H 0.4668 0.4495 0.0662 0.040 Uiso 1 1 calc R U
C55 C 0.3530(2) 0.53977(15) 0.14200(13) 0.0282(5) Uani 1 1 d . .
H55 H 0.4340 0.5763 0.1595 0.034 Uiso 1 1 calc R U
C53 C -0.1835(2) 0.50837(17) 0.15089(15) 0.0364(6) Uani 1 1 d . .
H53A H -0.2586 0.5357 0.1864 0.055 Uiso 1 1 calc R U
H53B H -0.1937 0.4405 0.1507 0.055 Uiso 1 1 calc R U
H53C H -0.1945 0.5321 0.0934 0.055 Uiso 1 1 calc R U
C51 C 0.3848(2) 0.76880(13) 0.08965(14) 0.0226(5) Uani 1 1 d . .
C50 C 0.5304(2) 0.77817(15) 0.06263(15) 0.0284(5) Uani 1 1 d . .
H50 H 0.5522 0.7828 0.0046 0.034 Uiso 1 1 calc R U
N3 N -0.03623(18) 0.60887(12) 0.32773(11) 0.0275(4) Uani 1 1 d . .
N4 N -0.03792(18) 0.53375(12) 0.18432(11) 0.0276(4) Uani 1 1 d . .
N5 N 0.25620(17) 0.76771(12) 0.03804(11) 0.0237(4) Uani 1 1 d . .
N6 N 0.01252(17) 0.81863(12) 0.09406(11) 0.0254(4) Uani 1 1 d . .
C52 C 0.0588(2) 0.88716(15) 0.15865(14) 0.0300(5) Uani 1 1 d . .
H52A H -0.0233 0.9276 0.1753 0.036 Uiso 1 1 calc R U
H52B H 0.1396 0.9265 0.1384 0.036 Uiso 1 1 calc R U
C1 C 0.2517(3) 0.41016(16) 0.06003(14) 0.0355(6) Uani 1 1 d . .
H1 H 0.2659 0.3604 0.0218 0.043 Uiso 1 1 calc R U
C2 C 0.2119(2) 0.56050(14) 0.17141(13) 0.0238(5) Uani 1 1 d . .
C3 C 0.1574(2) 0.64147(14) 0.22770(13) 0.0230(5) Uani 1 1 d . .
C4 C 0.1876(2) 0.74020(14) 0.18657(13) 0.0221(5) Uani 1 1 d . .
C5 C 0.3517(2) 0.76002(14) 0.17608(14) 0.0226(5) Uani 1 1 d . .
C6 C 0.6429(2) 0.78049(15) 0.12448(16) 0.0327(6) Uani 1 1 d . .
H6 H 0.7413 0.7853 0.1075 0.039 Uiso 1 1 calc R U
C7 C -0.0129(2) 0.61915(14) 0.23543(13) 0.0239(5) Uani 1 1 d . .
H7 H -0.0721 0.6720 0.2126 0.029 Uiso 1 1 calc R U
C8 C 0.1009(2) 0.56807(16) 0.36213(14) 0.0307(5) Uani 1 1 d . .
H8A H 0.1127 0.5024 0.3448 0.037 Uiso 1 1 calc R U
H8B H 0.1053 0.5721 0.4242 0.037 Uiso 1 1 calc R U
C9 C 0.2162(2) 0.63182(16) 0.32089(13) 0.0280(5) Uani 1 1 d . .
H9A H 0.3138 0.6027 0.3225 0.034 Uiso 1 1 calc R U
H9B H 0.2211 0.6932 0.3491 0.034 Uiso 1 1 calc R U
C10 C -0.1709(2) 0.55853(17) 0.35240(16) 0.0375(6) Uani 1 1 d . .
H10A H -0.2559 0.5892 0.3271 0.056 Uiso 1 1 calc R U
H10B H -0.1793 0.5592 0.4137 0.056 Uiso 1 1 calc R U
H10C H -0.1660 0.4940 0.3327 0.056 Uiso 1 1 calc R U
C11 C 0.0916(2) 0.50346(14) 0.14628(13) 0.0256(5) Uani 1 1 d . .
C12 C 0.1100(3) 0.42869(15) 0.08964(14) 0.0320(5) Uani 1 1 d . .
H12 H 0.0295 0.3919 0.0719 0.038 Uiso 1 1 calc R U
C13 C 0.1272(2) 0.74573(14) 0.09217(13) 0.0223(5) Uani 1 1 d . .
H13 H 0.0837 0.6846 0.0752 0.027 Uiso 1 1 calc R U
C14 C 0.6108(2) 0.77576(15) 0.21046(15) 0.0310(5) Uani 1 1 d . .
H14 H 0.6873 0.7790 0.2510 0.037 Uiso 1 1 calc R U
C15 C 0.4641(2) 0.76616(15) 0.23714(14) 0.0273(5) Uani 1 1 d . .
H15 H 0.4422 0.7639 0.2952 0.033 Uiso 1 1 calc R U
C16 C 0.2646(2) 0.72244(16) -0.04520(13) 0.0322(5) Uani 1 1 d . .
H16A H 0.1696 0.7265 -0.0737 0.048 Uiso 1 1 calc R U
H16B H 0.2915 0.6569 -0.0380 0.048 Uiso 1 1 calc R U
H16C H 0.3381 0.7539 -0.0791 0.048 Uiso 1 1 calc R U
C17 C -0.0295(2) 0.85879(17) 0.01156(15) 0.0364(6) Uani 1 1 d . .
H17A H -0.1051 0.9060 0.0195 0.055 Uiso 1 1 calc R U
H17B H -0.0670 0.8094 -0.0252 0.055 Uiso 1 1 calc R U
H17C H 0.0558 0.8876 -0.0141 0.055 Uiso 1 1 calc R U
C18 C 0.1091(2) 0.82391(14) 0.23230(13) 0.0267(5) Uani 1 1 d . .
H18A H 0.0250 0.8017 0.2651 0.032 Uiso 1 1 calc R U
H18B H 0.1774 0.8573 0.2703 0.032 Uiso 1 1 calc R U

loop_
_atom_site_aniso_label
_atom_site_aniso_U_11
_atom_site_aniso_U_22
_atom_site_aniso_U_33
_atom_site_aniso_U_23
_atom_site_aniso_U_13
_atom_site_aniso_U_12
C54 0.0406(13) 0.0282(12) 0.0311(13) 0.0069(10) 0.0146(10) 0.0123(10)
C55 0.0296(11) 0.0251(11) 0.0301(13) 0.0073(9) 0.0059(9) 0.0025(9)
C53 0.0317(12) 0.0354(13) 0.0418(14) 0.0009(11) -0.0067(10) -0.0065(10)
C51 0.0208(10) 0.0184(10) 0.0286(12) -0.0011(9) 0.0004(8) 0.0007(8)
C50 0.0236(10) 0.0273(12) 0.0345(13) 0.0002(10) 0.0073(9) -0.0014(9)
N3 0.0256(9) 0.0287(10) 0.0285(10) 0.0015(8) 0.0077(7) -0.0009(7)
N4 0.0251(9) 0.0261(10) 0.0316(11) -0.0046(8) 0.0009(7) -0.0038(7)
N5 0.0217(9) 0.0256(9) 0.0238(10) 0.0006(8) 0.0017(7) -0.0007(7)
N6 0.0204(9) 0.0250(9) 0.0308(11) 0.0025(8) -0.0015(7) 0.0024(7)
C52 0.0253(11) 0.0236(11) 0.0413(14) -0.0015(10) 0.0039(9) 0.0001(8)
C1 0.0566(15) 0.0271(12) 0.0229(13) 0.0002(10) 0.0075(10) 0.0118(11)
C2 0.0295(11) 0.0200(10) 0.0220(12) 0.0018(9) 0.0039(8) 0.0028(8)
C3 0.0207(10) 0.0256(11) 0.0226(11) -0.0005(9) 0.0003(8) 0.0010(8)
C4 0.0189(10) 0.0223(10) 0.0252(12) -0.0018(9) -0.0005(8) -0.0007(8)
C5 0.0200(10) 0.0201(10) 0.0277(12) -0.0027(9) -0.0001(8) -0.0016(8)
C6 0.0219(11) 0.0281(12) 0.0483(16) -0.0008(11) 0.0052(10) -0.0021(9)
C7 0.0235(10) 0.0218(11) 0.0264(12) 0.0011(9) 0.0022(8) -0.0002(8)
C8 0.0370(12) 0.0310(12) 0.0243(12) 0.0010(10) 0.0029(9) 0.0010(9)
C9 0.0253(11) 0.0323(12) 0.0264(12) -0.0009(10) -0.0011(8) 0.0013(9)
C10 0.0379(13) 0.0341(13) 0.0409(15) 0.0022(11) 0.0154(11) -0.0031(10)
C11 0.0312(11) 0.0249(11) 0.0208(11) 0.0016(9) 0.0027(8) 0.0001(9)
C12 0.0424(13) 0.0268(12) 0.0266(13) -0.0028(10) -0.0004(10) -0.0016(10)
C13 0.0214(10) 0.0206(10) 0.0248(12) -0.0003(9) 0.0014(8) -0.0021(8)
C14 0.0242(11) 0.0293(12) 0.0394(14) -0.0037(10) -0.0031(9) -0.0028(9)
C15 0.0254(11) 0.0269(11) 0.0296(13) -0.0047(9) 0.0005(9) -0.0026(9)
C16 0.0361(12) 0.0337(13) 0.0268(13) -0.0021(10) 0.0029(9) -0.0027(10)
C17 0.0298(12) 0.0398(14) 0.0395(14) 0.0088(11) -0.0008(10) 0.0028(10)
C18 0.0258(11) 0.0228(11) 0.0316(12) -0.0066(9) 0.0015(9) 0.0000(8)

loop_
_atom_type_symbol
_atom_type_description
_atom_type_scat_dispersion_real
_atom_type_scat_dispersion_imag
_atom_type_scat_source
C C 0.0033 0.0016 'International Tables Vol C Tables 4.2.6.8 and 6.1.1.4'
H H 0.0000 0.0000 'International Tables Vol C Tables 4.2.6.8 and 6.1.1.4'
N N 0.0061 0.0033 'International Tables Vol C Tables 4.2.6.8 and 6.1.1.4'
O O 0.0106 0.0060 'International Tables Vol C Tables 4.2.6.8 and 6.1.1.4'

loop_
_geom_angle_atom_site_label_1
_geom_angle_atom_site_label_2
_geom_angle_atom_site_label_3
_geom_angle
C1 C54 C55 120.1(2)
C1 C54 H54 120.0
C55 C54 H54 120.0
C2 C55 C54 119.4(2)
C2 C55 H55 120.3
C54 C55 H55 120.3
N4 C53 H53A 109.5
N4 C53 H53B 109.5
H53A C53 H53B 109.5
N4 C53 H53C 109.5
H53A C53 H53C 109.5
H53B C53 H53C 109.5
C50 C51 C5 121.17(19)
C50 C51 N5 127.1(2)
C5 C51 N5 111.74(17)
C51 C50 C6 118.3(2)
C51 C50 H50 120.8
C6 C50 H50 120.8
C8 N3 C10 114.45(18)
C8 N3 C7 105.65(15)
C10 N3 C7 115.88(17)
C11 N4 C53 122.22(18)
C11 N4 C7 111.31(16)
C53 N4 C7 122.21(17)
C51 N5 C16 117.89(16)
C51 N5 C13 108.89(16)
C16 N5 C13 118.01(16)
C17 N6 C52 115.18(17)
C17 N6 C13 115.72(17)
C52 N6 C13 106.56(15)
N6 C52 C18 102.45(16)
N6 C52 H52A 111.3
C18 C52 H52A 111.3
N6 C52 H52B 111.3
C18 C52 H52B 111.3
H52A C52 H52B 109.2
C54 C1 C12 121.5(2)
C54 C1 H1 119.3
C12 C1 H1 119.3
C55 C2 C11 119.69(19)
C55 C2 C3 130.57(19)
C11 C2 C3 109.70(17)
C2 C3 C9 111.53(16)
C2 C3 C4 111.83(16)
C9 C3 C4 113.99(16)
C2 C3 C7 102.45(15)
C9 C3 C7 103.49(15)
C4 C3 C7 112.68(15)
C5 C4 C18 111.08(16)
C5 C4 C3 112.62(16)
C18 C4 C3 113.97(16)
C5 C4 C13 102.59(15)
C18 C4 C13 103.84(15)
C3 C4 C13 111.82(16)
C15 C5 C51 119.86(18)
C15 C5 C4 130.06(19)
C51 C5 C4 110.02(17)
C14 C6 C50 121.0(2)
C14 C6 H6 119.5
C50 C6 H6 119.5
N4 C7 N3 115.63(16)
N4 C7 C3 105.52(15)
N3 C7 C3 104.29(15)
N4 C7 H7 110.4
N3 C7 H7 110.4
C3 C7 H7 110.4
N3 C8 C9 100.99(17)
N3 C8 H8A 111.6
C9 C8 H8A 111.6
N3 C8 H8B 111.6
C9 C8 H8B 111.6
H8A C8 H8B 109.4
C8 C9 C3 102.84(16)
C8 C9 H9A 111.2
C3 C9 H9A 111.2
C8 C9 H9B 111.2
C3 C9 H9B 111.2
H9A C9 H9B 109.1
N3 C10 H10A 109.5
N3 C10 H10B 109.5
H10A C10 H10B 109.5
N3 C10 H10C 109.5
H10A C10 H10C 109.5
H10B C10 H10C 109.5
N4 C11 C12 128.06(19)
N4 C11 C2 110.89(18)
C12 C11 C2 121.05(19)
C11 C12 C1 118.2(2)
C11 C12 H12 120.9
C1 C12 H12 120.9
N6 C13 N5 115.23(16)
N6 C13 C4 104.75(15)
N5 C13 C4 106.32(15)
N6 C13 H13 110.1
N5 C13 H13 110.1
C4 C13 H13 110.1
C6 C14 C15 120.4(2)
C6 C14 H14 119.8
C15 C14 H14 119.8
C5 C15 C14 119.2(2)
C5 C15 H15 120.4
C14 C15 H15 120.4
N5 C16 H16A 109.5
N5 C16 H16B 109.5
H16A C16 H16B 109.5
N5 C16 H16C 109.5
H16A C16 H16C 109.5
H16B C16 H16C 109.5
N6 C17 H17A 109.5
N6 C17 H17B 109.5
H17A C17 H17B 109.5
N6 C17 H17C 109.5
H17A C17 H17C 109.5
H17B C17 H17C 109.5
C52 C18 C4 103.36(17)
C52 C18 H18A 111.1
C4 C18 H18A 111.1
C52 C18 H18B 111.1
C4 C18 H18B 111.1
H18A C18 H18B 109.1

loop_
_geom_bond_atom_site_label_1
_geom_bond_atom_site_label_2
_geom_bond_distance
C54 C1 1.382(3)
C54 C55 1.390(3)
C54 H54 0.9300
C55 C2 1.386(3)
C55 H55 0.9300
C53 N4 1.449(3)
C53 H53A 0.9600
C53 H53B 0.9600
C53 H53C 0.9600
C51 C50 1.387(3)
C51 C5 1.389(3)
C51 N5 1.402(2)
C50 C6 1.390(3)
C50 H50 0.9300
N3 C8 1.458(3)
N3 C10 1.460(3)
N3 C7 1.464(3)
N4 C11 1.381(2)
N4 C7 1.458(3)
N5 C16 1.449(3)
N5 C13 1.477(2)
N6 C17 1.451(3)
N6 C52 1.452(3)
N6 C13 1.456(2)
C52 C18 1.518(3)
C52 H52A 0.9700
C52 H52B 0.9700
C1 C12 1.387(3)
C1 H1 0.9300
C2 C11 1.401(3)
C2 C3 1.523(3)
C3 C9 1.546(3)
C3 C4 1.556(3)
C3 C7 1.571(3)
C4 C5 1.513(3)
C4 C18 1.552(3)
C4 C13 1.565(3)
C5 C15 1.384(3)
C6 C14 1.376(3)
C6 H6 0.9300
C7 H7 0.9800
C8 C9 1.520(3)
C8 H8A 0.9700
C8 H8B 0.9700
C9 H9A 0.9700
C9 H9B 0.9700
C10 H10A 0.9600
C10 H10B 0.9600
C10 H10C 0.9600
C11 C12 1.385(3)
C12 H12 0.9300
C13 H13 0.9800
C14 C15 1.395(3)
C14 H14 0.9300
C15 H15 0.9300
C16 H16A 0.9600
C16 H16B 0.9600
C16 H16C 0.9600
C17 H17A 0.9600
C17 H17B 0.9600
C17 H17C 0.9600
C18 H18A 0.9700
C18 H18B 0.9700

loop_
_geom_hbond_atom_site_label_D
_geom_hbond_atom_site_label_H
_geom_hbond_atom_site_label_A
_geom_hbond_distance_DH
_geom_hbond_distance_HA
_geom_hbond_distance_DA
_geom_hbond_angle_DHA
_geom_hbond_site_symmetry_A
C6 H6 N6 0.93 2.50 3.408(3) 166.7 1_655
C16 H16C N3 0.96 2.68 3.587(3) 158.5 4_675
C16 H16C N3 0.96 2.68 3.587(3) 158.5 4_675

loop_
_geom_torsion_atom_site_label_1
_geom_torsion_atom_site_label_2
_geom_torsion_atom_site_label_3
_geom_torsion_atom_site_label_4
_geom_torsion
C1 C54 C55 C2 0.2(3)
C5 C51 C50 C6 -1.3(3)
N5 C51 C50 C6 178.07(19)
C50 C51 N5 C16 35.8(3)
C5 C51 N5 C16 -144.79(18)
C50 C51 N5 C13 173.79(19)
C5 C51 N5 C13 -6.8(2)
C17 N6 C52 C18 -174.53(16)
C13 N6 C52 C18 -44.74(19)
C55 C54 C1 C12 -1.2(3)
C54 C55 C2 C11 1.7(3)
C54 C55 C2 C3 -175.8(2)
C55 C2 C3 C9 -69.2(3)
C11 C2 C3 C9 113.08(18)
C55 C2 C3 C4 59.7(3)
C11 C2 C3 C4 -117.95(18)
C55 C2 C3 C7 -179.3(2)
C11 C2 C3 C7 3.0(2)
C2 C3 C4 C5 -63.0(2)
C9 C3 C4 C5 64.6(2)
C7 C3 C4 C5 -177.83(16)
C2 C3 C4 C18 169.25(16)
C9 C3 C4 C18 -63.1(2)
C7 C3 C4 C18 54.5(2)
C2 C3 C4 C13 51.9(2)
C9 C3 C4 C13 179.52(15)
C7 C3 C4 C13 -62.9(2)
C50 C51 C5 C15 3.8(3)
N5 C51 C5 C15 -175.62(17)
C50 C51 C5 C4 -173.83(18)
N5 C51 C5 C4 6.8(2)
C18 C4 C5 C15 68.5(3)
C3 C4 C5 C15 -60.7(3)
C13 C4 C5 C15 178.9(2)
C18 C4 C5 C51 -114.19(19)
C3 C4 C5 C51 116.59(19)
C13 C4 C5 C51 -3.8(2)
C51 C50 C6 C14 -1.4(3)
C11 N4 C7 N3 -115.84(18)
C53 N4 C7 N3 86.9(2)
C11 N4 C7 C3 -1.2(2)
C53 N4 C7 C3 -158.42(18)
C8 N3 C7 N4 82.3(2)
C10 N3 C7 N4 -45.5(2)
C8 N3 C7 C3 -33.03(19)
C10 N3 C7 C3 -160.89(17)
C2 C3 C7 N4 -1.08(19)
C9 C3 C7 N4 -117.15(17)
C4 C3 C7 N4 119.25(18)
C2 C3 C7 N3 121.20(17)
C9 C3 C7 N3 5.13(19)
C4 C3 C7 N3 -118.46(17)
C10 N3 C8 C9 176.71(17)
C7 N3 C8 C9 48.0(2)
N3 C8 C9 C3 -42.9(2)
C2 C3 C9 C8 -86.6(2)
C4 C3 C9 C8 145.57(17)
C7 C3 C9 C8 22.8(2)
C53 N4 C11 C12 -18.8(3)
C7 N4 C11 C12 -176.0(2)
C53 N4 C11 C2 160.47(19)
C7 N4 C11 C2 3.2(2)
C55 C2 C11 N4 178.10(18)
C3 C2 C11 N4 -3.9(2)
C55 C2 C11 C12 -2.6(3)
C3 C2 C11 C12 175.37(19)
N4 C11 C12 C1 -179.2(2)
C2 C11 C12 C1 1.6(3)
C54 C1 C12 C11 0.3(3)
C17 N6 C13 N5 45.1(2)
C52 N6 C13 N5 -84.4(2)
C17 N6 C13 C4 161.57(16)
C52 N6 C13 C4 32.08(19)
C51 N5 C13 N6 119.64(18)
C16 N5 C13 N6 -102.5(2)
C51 N5 C13 C4 4.1(2)
C16 N5 C13 C4 141.99(18)
C5 C4 C13 N6 -122.66(16)
C18 C4 C13 N6 -6.90(19)
C3 C4 C13 N6 116.42(16)
C5 C4 C13 N5 -0.22(19)
C18 C4 C13 N5 115.54(16)
C3 C4 C13 N5 -121.14(16)
C50 C6 C14 C15 1.6(3)
C51 C5 C15 C14 -3.6(3)
C4 C5 C15 C14 173.49(19)
C6 C14 C15 C5 1.0(3)
N6 C52 C18 C4 38.37(19)
C5 C4 C18 C52 90.62(19)
C3 C4 C18 C52 -140.88(17)
C13 C4 C18 C52 -18.98(19)
